data_7106020
loop_
_publ_author_name
'Antonio Alberola'
'Emma Carter'
'Christos P. Constantinides'
'Dana J. Eisler'
'Damien M. Murphy'
'Jeremy M. Rawson'

_publ_section_title
;
 Crystal structures, EPR and magnetic properties of 2-ClC6H4CNSSN and
 2,5-Cl2C6H3CNSSN
;
_journal_name_full Chem.Commun.
_journal_page_first 2532
_journal_paper_doi 10.1039/c0cc04296j
_journal_volume 47
_journal_year 2011
_chemical_formula_moiety 'C7 H4 Cl N2 S2'
_chemical_formula_sum 'C7 H4 Cl N2 S2'
_chemical_formula_weight 215.69
_chemical_name_systematic
;
?
;
_space_group_IT_number 7
_symmetry_cell_setting monoclinic
_symmetry_space_group_name_Hall 'P -2yc'
_symmetry_space_group_name_H-M 'P 1 c 1'
_atom_sites_solution_hydrogens geom
_atom_sites_solution_primary direct
_atom_sites_solution_secondary difmap
_audit_creation_method SHELXL-97
_cell_angle_alpha 90.00
_cell_angle_beta 91.24(3)
_cell_angle_gamma 90.00
_cell_formula_units_Z 8
_cell_length_a 9.5948(19)
_cell_length_b 14.020(3)
_cell_length_c 12.332(3)
_cell_measurement_reflns_used 51311
_cell_measurement_temperature 180(2)
_cell_measurement_theta_max 27.48
_cell_measurement_theta_min 1.02
_cell_volume 1658.5(6)
_computing_cell_refinement 'HKL Scalepack (Otwinowski & Minor 1997)'
_computing_data_collection 'Collect (Nonius B.V. 1998)'
_computing_data_reduction
;
HKL Denzo and Scalepack (Otwinowski & Minor 1997)
;
_computing_publication_material 'SHELXL-97 (Sheldrick 1997)'
_computing_structure_refinement 'SHELXL-97 (Sheldrick 1997)'
_computing_structure_solution 'SIR-92 (Altomare et al. 1994)'
_diffrn_ambient_temperature 180(2)
_diffrn_measured_fraction_theta_full 0.996
_diffrn_measured_fraction_theta_max 0.996
_diffrn_measurement_device_type 'Nonius Kappa CCD'
_diffrn_measurement_method 'Thin slice \w and \f scans'
_diffrn_radiation_source 'fine-focus sealed tube'
_diffrn_radiation_type MoK\a
_diffrn_radiation_wavelength 0.71073
_diffrn_reflns_av_R_equivalents 0.0566
_diffrn_reflns_av_sigmaI/netI 0.0540
_diffrn_reflns_limit_h_max 9
_diffrn_reflns_limit_h_min -10
_diffrn_reflns_limit_k_max 15
_diffrn_reflns_limit_k_min -16
_diffrn_reflns_limit_l_max 14
_diffrn_reflns_limit_l_min -11
_diffrn_reflns_number 12441
_diffrn_reflns_theta_full 24.00
_diffrn_reflns_theta_max 24.00
_diffrn_reflns_theta_min 2.20
_exptl_absorpt_coefficient_mu 0.899
_exptl_absorpt_correction_T_max 0.941
_exptl_absorpt_correction_T_min 0.761
_exptl_absorpt_correction_type multi-scan
_exptl_absorpt_process_details
;
multi-scan from symmetry-related measurements
Sortav (Blessing 1995)
;
_exptl_crystal_colour red
_exptl_crystal_density_diffrn 1.728
_exptl_crystal_density_method 'not measured'
_exptl_crystal_description needle
_exptl_crystal_F_000 872
_exptl_crystal_size_max 0.18
_exptl_crystal_size_mid 0.16
_exptl_crystal_size_min 0.07
_refine_diff_density_max 0.564
_refine_diff_density_min -0.583
_refine_diff_density_rms 0.168
_refine_ls_abs_structure_details 'Flack H D (1983), Acta Cryst. A39, 876-881'
_refine_ls_abs_structure_Flack -0.15(11)
_refine_ls_extinction_method none
_refine_ls_goodness_of_fit_ref 1.165
_refine_ls_hydrogen_treatment constr
_refine_ls_matrix_type full
_refine_ls_number_parameters 433
_refine_ls_number_reflns 4388
_refine_ls_number_restraints 2
_refine_ls_restrained_S_all 1.164
_refine_ls_R_factor_all 0.0576
_refine_ls_R_factor_gt 0.0457
_refine_ls_shift/su_max 0.001
_refine_ls_shift/su_mean 0.000
_refine_ls_structure_factor_coef Fsqd
_refine_ls_weighting_details 'calc w=1/[\s^2^(Fo^2^)+(0.0587P)^2^+2.5678P] where P=(Fo^2^+2Fc^2^)/3'
_refine_ls_weighting_scheme calc
_refine_ls_wR_factor_gt 0.1099
_refine_ls_wR_factor_ref 0.1331
_reflns_number_gt 3925
_reflns_number_total 4388
_reflns_threshold_expression >2sigma(I)
_cod_data_source_file C0CC04296J.TXT
_cod_data_source_block 1
_cod_depositor_comments
;
The following automatic conversions were performed:

'_symmetry_cell_setting' value 'Monoclinic' changed to 'monoclinic'
according to the built-in table from CIF Core dictionary named
'cif_core.dic' version 2.4.1 from 2010-06-29.

Automatic conversion script
Id: cif_fix_values 1646 2011-03-28 12:23:43Z adriana 
;
_cod_original_cell_volume 1658.6(6)
_cod_original_sg_symbol_H-M Pc
_cod_database_code 7106020

loop_
_symmetry_equiv_pos_as_xyz
'x, y, z'
'x, -y, z+1/2'

loop_
_atom_site_label
_atom_site_type_symbol
_atom_site_fract_x
_atom_site_fract_y
_atom_site_fract_z
_atom_site_U_iso_or_equiv
_atom_site_adp_type
_atom_site_occupancy
_atom_site_symmetry_multiplicity
_atom_site_calc_flag
_atom_site_refinement_flags
_atom_site_disorder_assembly
_atom_site_disorder_group
C10 C 0.5183(8) 0.1690(5) 0.1883(6) 0.0310(17) Uani 1 1 d . . .
C11 C 0.5863(8) 0.2533(5) 0.2406(6) 0.0309(17) Uani 1 1 d . . .
S11 S 0.3327(2) 0.04394(15) 0.16259(17) 0.0376(5) Uani 1 1 d . . .
N11 N 0.3991(7) 0.1349(4) 0.2278(5) 0.0352(15) Uani 1 1 d . . .
Cl12 Cl 0.3411(2) 0.35230(14) 0.22260(18) 0.0426(5) Uani 1 1 d . . .
C12 C 0.5168(8) 0.3383(5) 0.2610(6) 0.0327(18) Uani 1 1 d . . .
S12 S 0.4948(2) 0.03861(14) 0.05085(16) 0.0357(5) Uani 1 1 d . . .
N12 N 0.5803(7) 0.1290(4) 0.1053(5) 0.0342(15) Uani 1 1 d . . .
C13 C 0.5838(9) 0.4143(6) 0.3121(7) 0.042(2) Uani 1 1 d . . .
H13 H 0.5351 0.4719 0.3259 0.051 Uiso 1 1 calc R . .
C14 C 0.7225(9) 0.4046(6) 0.3426(7) 0.040(2) Uani 1 1 d . . .
H14 H 0.7682 0.4555 0.3796 0.048 Uiso 1 1 calc R . .
C15 C 0.7947(9) 0.3243(6) 0.3209(7) 0.043(2) Uani 1 1 d . . .
H15 H 0.8909 0.3197 0.3400 0.051 Uiso 1 1 calc R . .
C16 C 0.7260(8) 0.2480(5) 0.2698(7) 0.0375(19) Uani 1 1 d . . .
H16 H 0.7763 0.1913 0.2550 0.045 Uiso 1 1 calc R . .
C20 C 0.2285(8) 0.1860(5) 0.4482(6) 0.0310(17) Uani 1 1 d . . .
S21 S 0.1645(2) 0.01485(13) 0.41448(17) 0.0337(5) Uani 1 1 d . . .
N21 N 0.2594(6) 0.0962(4) 0.4779(5) 0.0282(14) Uani 1 1 d . . .
C21 C 0.3180(7) 0.2636(5) 0.4941(6) 0.0276(17) Uani 1 1 d . . .
Cl22 Cl 0.1056(2) 0.39489(13) 0.48829(16) 0.0381(5) Uani 1 1 d . . .
S22 S 0.0460(2) 0.11395(14) 0.32655(17) 0.0340(5) Uani 1 1 d . . .
N22 N 0.1253(6) 0.2063(4) 0.3776(5) 0.0277(14) Uani 1 1 d . . .
C22 C 0.2753(8) 0.3567(5) 0.5142(6) 0.0320(18) Uani 1 1 d . . .
C23 C 0.3661(9) 0.4232(5) 0.5602(6) 0.0375(19) Uani 1 1 d . . .
H23 H 0.3350 0.4861 0.5746 0.045 Uiso 1 1 calc R . .
C24 C 0.5055(8) 0.3966(6) 0.5855(7) 0.041(2) Uani 1 1 d . . .
H24 H 0.5677 0.4414 0.6181 0.050 Uiso 1 1 calc R . .
C25 C 0.5499(8) 0.3068(6) 0.5630(6) 0.0375(19) Uani 1 1 d . . .
H25 H 0.6441 0.2894 0.5779 0.045 Uiso 1 1 calc R . .
C26 C 0.4578(8) 0.2407(5) 0.5183(6) 0.0292(16) Uani 1 1 d . . .
H26 H 0.4902 0.1781 0.5036 0.035 Uiso 1 1 calc R . .
C30 C -0.0065(8) 0.1782(5) 0.6583(6) 0.0281(17) Uani 1 1 d . . .
S31 S -0.0610(2) 0.01025(13) 0.59738(17) 0.0350(5) Uani 1 1 d . . .
N31 N 0.0215(6) 0.0849(4) 0.6771(5) 0.0337(15) Uani 1 1 d . . .
C31 C 0.0722(8) 0.2492(5) 0.7222(6) 0.0329(18) Uani 1 1 d . . .
S32 S -0.1724(2) 0.11647(13) 0.51465(17) 0.0355(5) Uani 1 1 d . . .
Cl32 Cl -0.1432(2) 0.37989(15) 0.71185(17) 0.0405(5) Uani 1 1 d . . .
N32 N -0.1005(6) 0.2049(4) 0.5821(5) 0.0331(15) Uani 1 1 d . . .
C32 C 0.0250(8) 0.3418(5) 0.7459(6) 0.0315(17) Uani 1 1 d . . .
C33 C 0.1083(9) 0.4060(6) 0.8010(7) 0.042(2) Uani 1 1 d . . .
H33 H 0.0752 0.4686 0.8149 0.051 Uiso 1 1 calc R . .
C34 C 0.2417(9) 0.3790(6) 0.8365(7) 0.047(2) Uani 1 1 d . . .
H34 H 0.2986 0.4230 0.8758 0.056 Uiso 1 1 calc R . .
C35 C 0.2920(9) 0.2877(6) 0.8144(7) 0.042(2) Uani 1 1 d . . .
H35 H 0.3833 0.2694 0.8372 0.050 Uiso 1 1 calc R . .
C36 C 0.2065(8) 0.2247(6) 0.7589(6) 0.039(2) Uani 1 1 d . . .
H36 H 0.2400 0.1623 0.7450 0.047 Uiso 1 1 calc R . .
C40 C 0.7402(8) 0.1646(5) 0.8845(6) 0.0303(17) Uani 1 1 d . . .
S41 S 0.6833(2) 0.00208(14) 0.81159(16) 0.0356(5) Uani 1 1 d . . .
N41 N 0.7716(6) 0.0727(4) 0.8937(5) 0.0324(15) Uani 1 1 d . . .
C41 C 0.8222(8) 0.2341(5) 0.9526(6) 0.0304(17) Uani 1 1 d . . .
S42 S 0.5673(2) 0.11390(14) 0.74122(16) 0.0360(5) Uani 1 1 d . . .
Cl42 Cl 0.5982(2) 0.35515(15) 0.97066(18) 0.0432(5) Uani 1 1 d . . .
N42 N 0.6448(7) 0.1964(4) 0.8147(5) 0.0354(16) Uani 1 1 d . . .
C42 C 0.7727(8) 0.3192(5) 0.9924(6) 0.0327(18) Uani 1 1 d . . .
C43 C 0.8544(9) 0.3808(6) 1.0540(7) 0.042(2) Uani 1 1 d . . .
H43 H 0.8174 0.4397 1.0781 0.051 Uiso 1 1 calc R . .
C44 C 0.9883(9) 0.3563(6) 1.0800(7) 0.045(2) Uani 1 1 d . . .
H44 H 1.0444 0.3974 1.1239 0.055 Uiso 1 1 calc R . .
C45 C 1.0433(9) 0.2701(6) 1.0417(7) 0.044(2) Uani 1 1 d . . .
H45 H 1.1372 0.2534 1.0586 0.052 Uiso 1 1 calc R . .
C46 C 0.9620(8) 0.2105(6) 0.9803(6) 0.0374(19) Uani 1 1 d . . .
H46 H 0.9997 0.1520 0.9555 0.045 Uiso 1 1 calc R . .

loop_
_atom_site_aniso_label
_atom_site_aniso_U_11
_atom_site_aniso_U_22
_atom_site_aniso_U_33
_atom_site_aniso_U_23
_atom_site_aniso_U_13
_atom_site_aniso_U_12
C10 0.030(4) 0.030(4) 0.033(5) 0.006(3) 0.004(4) -0.001(3)
C11 0.030(4) 0.037(4) 0.026(4) 0.003(3) 0.001(3) 0.000(3)
S11 0.0325(11) 0.0400(11) 0.0404(12) -0.0077(9) 0.0060(9) -0.0059(9)
N11 0.042(4) 0.028(3) 0.036(4) -0.006(3) 0.003(3) 0.001(3)
Cl12 0.0372(11) 0.0429(12) 0.0474(13) 0.0042(9) -0.0058(9) 0.0059(9)
C12 0.040(5) 0.030(4) 0.028(4) 0.006(3) -0.002(3) -0.001(4)
S12 0.0392(11) 0.0362(11) 0.0320(11) -0.0040(8) 0.0062(9) -0.0033(9)
N12 0.038(4) 0.031(4) 0.033(4) 0.000(3) 0.004(3) -0.005(3)
C13 0.051(6) 0.037(5) 0.039(5) 0.000(4) 0.007(4) 0.006(4)
C14 0.052(6) 0.033(5) 0.036(5) -0.003(3) -0.006(4) -0.016(4)
C15 0.037(5) 0.043(5) 0.048(5) 0.005(4) -0.007(4) -0.011(4)
C16 0.039(5) 0.031(4) 0.043(5) 0.007(3) -0.005(4) 0.000(4)
C20 0.027(4) 0.036(4) 0.030(4) 0.003(3) -0.006(3) 0.004(3)
S21 0.0333(11) 0.0302(10) 0.0373(12) -0.0013(8) -0.0037(9) -0.0041(8)
N21 0.026(3) 0.027(3) 0.032(4) -0.004(2) -0.006(3) 0.000(3)
C21 0.028(4) 0.028(4) 0.027(4) 0.001(3) -0.001(3) -0.001(3)
Cl22 0.0372(11) 0.0354(11) 0.0416(12) 0.0006(8) -0.0029(9) 0.0061(9)
S22 0.0332(11) 0.0364(11) 0.0321(11) -0.0005(8) -0.0076(9) -0.0007(9)
N22 0.029(3) 0.022(3) 0.032(4) -0.002(2) -0.005(3) 0.002(3)
C22 0.037(5) 0.033(4) 0.026(4) 0.006(3) 0.003(4) 0.009(3)
C23 0.053(6) 0.025(4) 0.035(5) -0.005(3) 0.003(4) -0.010(4)
C24 0.037(5) 0.041(5) 0.046(5) -0.004(4) -0.015(4) -0.015(4)
C25 0.036(5) 0.042(5) 0.034(5) 0.005(3) -0.010(4) 0.001(4)
C26 0.029(4) 0.032(4) 0.026(4) -0.002(3) 0.001(3) 0.006(3)
C30 0.030(4) 0.031(4) 0.024(4) -0.003(3) -0.001(3) 0.003(3)
S31 0.0408(12) 0.0301(10) 0.0339(12) -0.0015(8) -0.0051(9) -0.0049(8)
N31 0.037(4) 0.033(4) 0.030(4) -0.004(3) -0.009(3) -0.002(3)
C31 0.028(4) 0.038(4) 0.032(5) -0.004(3) -0.003(3) -0.002(3)
S32 0.0317(12) 0.0380(11) 0.0364(13) -0.0029(9) -0.0066(9) -0.0014(9)
Cl32 0.0364(11) 0.0406(11) 0.0440(13) -0.0046(9) -0.0075(9) 0.0083(9)
N32 0.033(4) 0.033(3) 0.032(4) -0.008(3) -0.006(3) 0.000(3)
C32 0.029(4) 0.040(4) 0.025(4) -0.001(3) 0.003(3) 0.005(3)
C33 0.048(5) 0.043(5) 0.035(5) -0.009(4) -0.001(4) -0.005(4)
C34 0.042(5) 0.053(6) 0.045(5) -0.021(4) -0.009(4) -0.011(4)
C35 0.032(5) 0.057(6) 0.036(5) -0.009(4) -0.004(4) 0.000(4)
C36 0.042(5) 0.043(5) 0.032(5) -0.010(4) 0.000(4) 0.003(4)
C40 0.037(4) 0.026(4) 0.028(4) 0.004(3) 0.003(3) 0.010(3)
S41 0.0457(13) 0.0313(10) 0.0296(11) -0.0020(8) -0.0057(9) 0.0062(9)
N41 0.037(4) 0.035(4) 0.025(3) -0.002(3) -0.003(3) 0.002(3)
C41 0.032(4) 0.023(4) 0.037(4) 0.002(3) 0.001(3) 0.000(3)
S42 0.0404(12) 0.0346(11) 0.0328(12) -0.0001(8) -0.0062(9) 0.0031(9)
Cl42 0.0431(12) 0.0411(11) 0.0450(12) -0.0069(9) -0.0085(9) 0.0114(9)
N42 0.038(4) 0.033(4) 0.036(4) -0.004(3) -0.005(3) 0.004(3)
C42 0.034(4) 0.035(4) 0.029(4) 0.006(3) 0.001(3) 0.006(4)
C43 0.047(5) 0.038(5) 0.041(5) -0.002(4) -0.008(4) -0.005(4)
C44 0.048(6) 0.049(5) 0.040(5) 0.001(4) -0.011(4) -0.013(4)
C45 0.031(5) 0.052(5) 0.047(6) 0.012(4) -0.009(4) -0.005(4)
C46 0.034(5) 0.040(5) 0.038(5) 0.002(4) 0.000(4) -0.003(4)

loop_
_atom_type_symbol
_atom_type_description
_atom_type_scat_dispersion_real
_atom_type_scat_dispersion_imag
_atom_type_scat_source
C C 0.0033 0.0016 'International Tables Vol C Tables 4.2.6.8 and 6.1.1.4'
H H 0.0000 0.0000 'International Tables Vol C Tables 4.2.6.8 and 6.1.1.4'
N N 0.0061 0.0033 'International Tables Vol C Tables 4.2.6.8 and 6.1.1.4'
S S 0.1246 0.1234 'International Tables Vol C Tables 4.2.6.8 and 6.1.1.4'
Cl Cl 0.1484 0.1585 'International Tables Vol C Tables 4.2.6.8 and 6.1.1.4'

loop_
_geom_angle_atom_site_label_1
_geom_angle_atom_site_label_2
_geom_angle_atom_site_label_3
_geom_angle
_geom_angle_site_symmetry_1
_geom_angle_site_symmetry_3
_geom_angle_publ_flag
N12 C10 N11 122.2(7) . . ?
N12 C10 C11 118.2(6) . . ?
N11 C10 C11 119.6(7) . . ?
C16 C11 C12 117.8(7) . . ?
C16 C11 C10 118.9(7) . . ?
C12 C11 C10 123.4(7) . . ?
N11 S11 S12 93.7(2) . . ?
C10 N11 S11 115.3(5) . . ?
C13 C12 C11 121.3(7) . . ?
C13 C12 Cl12 118.0(6) . . ?
C11 C12 Cl12 120.7(6) . . ?
N12 S12 S11 94.3(2) . . ?
C10 N12 S12 114.5(5) . . ?
C14 C13 C12 118.8(7) . . ?
C14 C13 H13 120.6 . . ?
C12 C13 H13 120.6 . . ?
C15 C14 C13 121.5(8) . . ?
C15 C14 H14 119.2 . . ?
C13 C14 H14 119.2 . . ?
C14 C15 C16 119.2(8) . . ?
C14 C15 H15 120.4 . . ?
C16 C15 H15 120.4 . . ?
C11 C16 C15 121.4(7) . . ?
C11 C16 H16 119.3 . . ?
C15 C16 H16 119.3 . . ?
N22 C20 N21 122.3(6) . . ?
N22 C20 C21 120.3(6) . . ?
N21 C20 C21 117.3(6) . . ?
N21 S21 S22 94.3(2) . . ?
C20 N21 S21 113.8(5) . . ?
C22 C21 C26 117.4(6) . . ?
C22 C21 C20 125.6(6) . . ?
C26 C21 C20 116.9(6) . . ?
N22 S22 S21 94.8(2) . . ?
C20 N22 S22 114.7(5) . . ?
C23 C22 C21 121.1(7) . . ?
C23 C22 Cl22 116.5(6) . . ?
C21 C22 Cl22 122.3(6) . . ?
C22 C23 C24 119.7(7) . . ?
C22 C23 H23 120.2 . . ?
C24 C23 H23 120.2 . . ?
C25 C24 C23 119.8(7) . . ?
C25 C24 H24 120.1 . . ?
C23 C24 H24 120.1 . . ?
C24 C25 C26 120.0(7) . . ?
C24 C25 H25 120.0 . . ?
C26 C25 H25 120.0 . . ?
C25 C26 C21 121.9(7) . . ?
C25 C26 H26 119.1 . . ?
C21 C26 H26 119.1 . . ?
N32 C30 N31 121.3(6) . . ?
N32 C30 C31 121.0(6) . . ?
N31 C30 C31 117.7(6) . . ?
N31 S31 S32 94.2(2) . . ?
C30 N31 S31 115.1(5) . . ?
C36 C31 C32 117.2(7) . . ?
C36 C31 C30 117.8(7) . . ?
C32 C31 C30 125.0(7) . . ?
N32 S32 S31 95.0(2) . . ?
C30 N32 S32 114.4(5) . . ?
C33 C32 C31 121.4(7) . . ?
C33 C32 Cl32 116.4(6) . . ?
C31 C32 Cl32 122.2(6) . . ?
C32 C33 C34 119.8(8) . . ?
C32 C33 H33 120.1 . . ?
C34 C33 H33 120.1 . . ?
C33 C34 C35 120.3(7) . . ?
C33 C34 H34 119.8 . . ?
C35 C34 H34 119.8 . . ?
C36 C35 C34 118.7(7) . . ?
C36 C35 H35 120.7 . . ?
C34 C35 H35 120.7 . . ?
C35 C36 C31 122.6(7) . . ?
C35 C36 H36 118.7 . . ?
C31 C36 H36 118.7 . . ?
N42 C40 N41 122.4(7) . . ?
N42 C40 C41 119.6(6) . . ?
N41 C40 C41 117.9(6) . . ?
N41 S41 S42 93.8(2) . . ?
C40 N41 S41 114.8(5) . . ?
C42 C41 C46 116.7(7) . . ?
C42 C41 C40 125.6(7) . . ?
C46 C41 C40 117.8(6) . . ?
N42 S42 S41 93.9(2) . . ?
C40 N42 S42 115.0(5) . . ?
C41 C42 C43 122.7(7) . . ?
C41 C42 Cl42 121.8(6) . . ?
C43 C42 Cl42 115.5(6) . . ?
C44 C43 C42 119.5(8) . . ?
C44 C43 H43 120.2 . . ?
C42 C43 H43 120.2 . . ?
C43 C44 C45 119.9(8) . . ?
C43 C44 H44 120.1 . . ?
C45 C44 H44 120.1 . . ?
C46 C45 C44 120.0(8) . . ?
C46 C45 H45 120.0 . . ?
C44 C45 H45 120.0 . . ?
C45 C46 C41 121.2(8) . . ?
C45 C46 H46 119.4 . . ?
C41 C46 H46 119.4 . . ?

loop_
_geom_bond_atom_site_label_1
_geom_bond_atom_site_label_2
_geom_bond_distance
_geom_bond_site_symmetry_2
_geom_bond_publ_flag
C10 N12 1.320(9) . ?
C10 N11 1.341(9) . ?
C10 C11 1.491(10) . ?
C11 C16 1.382(10) . ?
C11 C12 1.390(10) . ?
S11 N11 1.630(6) . ?
S11 S12 2.101(3) . ?
Cl12 C12 1.752(8) . ?
C12 C13 1.389(11) . ?
S12 N12 1.645(6) . ?
C13 C14 1.382(12) . ?
C13 H13 0.9500 . ?
C14 C15 1.352(12) . ?
C14 H14 0.9500 . ?
C15 C16 1.399(11) . ?
C15 H15 0.9500 . ?
C16 H16 0.9500 . ?
C20 N22 1.335(9) . ?
C20 N21 1.342(9) . ?
C20 C21 1.491(10) . ?
S21 N21 1.647(6) . ?
S21 S22 2.085(3) . ?
C21 C22 1.392(10) . ?
C21 C26 1.405(10) . ?
Cl22 C22 1.737(8) . ?
S22 N22 1.622(6) . ?
C22 C23 1.388(11) . ?
C23 C24 1.416(11) . ?
C23 H23 0.9500 . ?
C24 C25 1.360(11) . ?
C24 H24 0.9500 . ?
C25 C26 1.387(11) . ?
C25 H25 0.9500 . ?
C26 H26 0.9500 . ?
C30 N32 1.341(9) . ?
C30 N31 1.354(9) . ?
C30 C31 1.469(10) . ?
S31 N31 1.630(6) . ?
S31 S32 2.086(3) . ?
C31 C36 1.400(11) . ?
C31 C32 1.408(10) . ?
S32 N32 1.638(6) . ?
Cl32 C32 1.742(8) . ?
C32 C33 1.373(11) . ?
C33 C34 1.396(12) . ?
C33 H33 0.9500 . ?
C34 C35 1.398(12) . ?
C34 H34 0.9500 . ?
C35 C36 1.376(11) . ?
C35 H35 0.9500 . ?
C36 H36 0.9500 . ?
C40 N42 1.319(9) . ?
C40 N41 1.327(9) . ?
C40 C41 1.499(11) . ?
S41 N41 1.639(6) . ?
S41 S42 2.099(3) . ?
C41 C42 1.379(10) . ?
C41 C46 1.416(11) . ?
S42 N42 1.637(6) . ?
Cl42 C42 1.763(8) . ?
C42 C43 1.382(10) . ?
C43 C44 1.361(12) . ?
C43 H43 0.9500 . ?
C44 C45 1.404(12) . ?
C44 H44 0.9500 . ?
C45 C46 1.363(11) . ?
C45 H45 0.9500 . ?
C46 H46 0.9500 . ?
